data_2240653
loop_
_publ_author_name
'Laus, Gerhard'
'Kahlenberg, Volker'
'Gelbrich, Thomas'
'Nerdinger, Sven'
'Schottenberger, Herwig'

_publ_section_title
;
 Crystal structure of 3-bromo-2-hydroxybenzoic acid
;
_journal_coeditor_code WM5143
_journal_issue 5
_journal_name_full 'Acta Crystallographica Section E'
_journal_page_first 531
_journal_page_last 535
_journal_paper_doi 10.1107/S2056989015007331
_journal_volume 71
_journal_year 2015
_chemical_formula_iupac 'C7 H5 Br O3'
_chemical_formula_moiety 'C7 H5 Br O3'
_chemical_formula_sum 'C7 H5 Br O3'
_chemical_formula_weight 217.02
_chemical_name_systematic
;
3-Bromo-2-hydroxybenzoic acid
;
_space_group_crystal_system monoclinic
_space_group_IT_number 14
_space_group_name_Hall '-P 2yn'
_space_group_name_H-M_alt 'P 1 21/n 1'
_symmetry_space_group_name_Hall '-P 2yn'
_symmetry_space_group_name_H-M 'P 1 21/n 1'
_atom_sites_solution_hydrogens geom
_atom_sites_solution_primary iterative
_atom_sites_solution_secondary difmap
_audit_creation_method SHELXL-2014/6
_cell_angle_alpha 90
_cell_angle_beta 90.208(7)
_cell_angle_gamma 90
_cell_formula_units_Z 4
_cell_length_a 3.7978(4)
_cell_length_b 10.5567(6)
_cell_length_c 18.0366(10)
_cell_measurement_reflns_used 1701
_cell_measurement_temperature 173(2)
_cell_measurement_theta_max 28.093
_cell_measurement_theta_min 2.977
_cell_volume 723.12(10)
_computing_cell_refinement
;
CrysAlis PRO (Agilent, 2012)
;
_computing_data_collection
;
CrysAlis PRO (Agilent, 2012)
;
_computing_data_reduction
;
CrysAlis PRO (Agilent, 2012)
;
_computing_molecular_graphics
;
ORTEP-3 for Windows (Farrugia, 2012), Mercury (Macrae <i>et al.</i>,
2006) and
<i>XP</i> (Sheldrick, 2008)
;
_computing_publication_material
;
WinGX (Farrugia, 2012) and publCIF (Westrip, 2010)
;
_computing_structure_refinement
;
SHELXL2014 (Sheldrick, 2015)
;
_computing_structure_solution
;
SUPERFLIP (Palatinus & Chapuis, 2007)
;
_diffrn_ambient_temperature 173(2)
_diffrn_detector_area_resol_mean 10.3575
_diffrn_measured_fraction_theta_full 0.997
_diffrn_measured_fraction_theta_max 0.824
_diffrn_measurement_device 'four-circle diffractometer'
_diffrn_measurement_device_type 'Agilent Xcalibur (Ruby, Gemini ultra)'
_diffrn_measurement_method '\w scans'
_diffrn_radiation_monochromator graphite
_diffrn_radiation_type MoK\a
_diffrn_radiation_wavelength 0.71073
_diffrn_reflns_av_R_equivalents 0.0400
_diffrn_reflns_limit_h_max 3
_diffrn_reflns_limit_h_min -4
_diffrn_reflns_limit_k_max 10
_diffrn_reflns_limit_k_min -12
_diffrn_reflns_limit_l_max 19
_diffrn_reflns_limit_l_min -21
_diffrn_reflns_number 4627
_diffrn_reflns_theta_full 25.242
_diffrn_reflns_theta_max 29.070
_diffrn_reflns_theta_min 2.971
_exptl_absorpt_coefficient_mu 5.632
_exptl_absorpt_correction_T_max 1
_exptl_absorpt_correction_T_min 0.09355
_exptl_absorpt_correction_type multi-scan
_exptl_absorpt_process_details
;
(<i>CrysAlis PRO</i>; Agilent, 2012)
;
_exptl_crystal_colour colourless
_exptl_crystal_density_diffrn 1.993
_exptl_crystal_density_method 'not measured'
_exptl_crystal_description plate
_exptl_crystal_F_000 424
_exptl_crystal_size_max 0.320
_exptl_crystal_size_mid 0.160
_exptl_crystal_size_min 0.080
_refine_diff_density_max 1.189
_refine_diff_density_min -0.791
_refine_ls_extinction_method none
_refine_ls_goodness_of_fit_ref 1.075
_refine_ls_hydrogen_treatment mixed
_refine_ls_matrix_type full
_refine_ls_number_parameters 108
_refine_ls_number_reflns 1594
_refine_ls_number_restraints 2
_refine_ls_restrained_S_all 1.075
_refine_ls_R_factor_all 0.0538
_refine_ls_R_factor_gt 0.0403
_refine_ls_shift/su_max 0.000
_refine_ls_shift/su_mean 0.000
_refine_ls_structure_factor_coef Fsqd
_refine_ls_weighting_details 'w=1/[\s^2^(Fo^2^)+(0.0507P)^2^+0.2934P] where P=(Fo^2^+2Fc^2^)/3'
_refine_ls_weighting_scheme calc
_refine_ls_wR_factor_gt 0.0917
_refine_ls_wR_factor_ref 0.0998
_reflns_number_gt 1309
_reflns_number_total 1594
_reflns_threshold_expression I>2\s(I)
_cod_data_source_file wm5143sup1.cif
_cod_data_source_block I
_cod_original_sg_symbol_H-M 'P 21/n'
_cod_database_code 2240653
_cod_database_fobs_code 2240653
_shelx_space_group_comment
;
The symmetry employed for this shelxl refinement is uniquely defined
by the following loop, which should always be used as a source of
symmetry information in preference to the above space-group names.
They are only intended as comments.
;
_shelx_estimated_absorpt_t_min 0.266
_shelx_estimated_absorpt_t_max 0.661
_shelxl_version_number 2014/6

loop_
_space_group_symop_operation_xyz
'x, y, z'
'-x+1/2, y+1/2, -z+1/2'
'-x, -y, -z'
'x-1/2, -y-1/2, z-1/2'

loop_
_atom_site_type_symbol
_atom_site_label
_atom_site_fract_x
_atom_site_fract_y
_atom_site_fract_z
_atom_site_U_iso_or_equiv
_atom_site_adp_type
_atom_site_calc_flag
_atom_site_occupancy
Br Br1 0.28846(10) 0.31635(3) 0.19518(2) 0.02717(17) Uani d 1
O O2 0.9783(9) 0.1747(2) 0.51138(16) 0.0323(7) Uani d 1
H H2 1.055(16) 0.109(4) 0.535(3) 0.08(2) Uiso d 1
O O1 0.5137(8) 0.1225(2) 0.30358(15) 0.0304(7) Uani d 1
H H1 0.574(15) 0.064(4) 0.334(3) 0.060(16) Uiso d 1
O O3 0.7802(8) 0.0380(2) 0.42729(15) 0.0330(7) Uani d 1
C C3 0.4674(10) 0.3437(3) 0.2917(2) 0.0214(8) Uani d 1
C C2 0.5652(10) 0.2381(3) 0.3340(2) 0.0216(8) Uani d 1
C C1 0.7081(10) 0.2576(3) 0.4042(2) 0.0214(8) Uani d 1
C C7 0.8233(10) 0.1476(4) 0.4484(2) 0.0241(8) Uani d 1
C C4 0.5058(10) 0.4649(3) 0.3191(2) 0.0251(8) Uani d 1
H H4 0.4369 0.5356 0.2899 0.030 Uiso calc 1
C C6 0.7467(10) 0.3806(3) 0.4318(2) 0.0242(8) Uani d 1
H H6 0.8432 0.3935 0.4799 0.029 Uiso calc 1
C C5 0.6454(11) 0.4832(4) 0.3896(2) 0.0284(9) Uani d 1
H H5 0.6711 0.5666 0.4087 0.034 Uiso calc 1

loop_
_atom_site_aniso_label
_atom_site_aniso_U_11
_atom_site_aniso_U_22
_atom_site_aniso_U_33
_atom_site_aniso_U_12
_atom_site_aniso_U_13
_atom_site_aniso_U_23
Br1 0.0292(3) 0.0333(3) 0.0190(3) 0.00063(15) -0.00907(17) 0.00363(14)
O2 0.049(2) 0.0296(16) 0.0187(16) 0.0017(12) -0.0129(14) 0.0054(11)
O1 0.0443(19) 0.0232(15) 0.0234(16) 0.0006(12) -0.0131(13) 0.0003(11)
O3 0.049(2) 0.0252(15) 0.0250(16) 0.0053(12) -0.0134(13) 0.0000(11)
C3 0.019(2) 0.034(2) 0.0118(19) 0.0021(15) -0.0018(15) 0.0026(14)
C2 0.0177(19) 0.027(2) 0.020(2) -0.0001(14) -0.0004(15) 0.0025(14)
C1 0.0155(19) 0.030(2) 0.018(2) 0.0012(14) 0.0004(15) 0.0031(14)
C7 0.022(2) 0.035(2) 0.015(2) 0.0033(15) -0.0009(16) 0.0018(15)
C4 0.023(2) 0.027(2) 0.026(2) 0.0009(15) -0.0025(17) 0.0022(15)
C6 0.026(2) 0.028(2) 0.018(2) -0.0012(15) -0.0051(16) -0.0004(14)
C5 0.033(2) 0.020(2) 0.031(2) -0.0008(15) -0.0031(18) -0.0001(14)

loop_
_atom_type_symbol
_atom_type_description
_atom_type_scat_dispersion_real
_atom_type_scat_dispersion_imag
_atom_type_scat_source
C C 0.0033 0.0016 'International Tables Vol C Tables 4.2.6.8 and 6.1.1.4'
Br Br -0.2901 2.4595 'International Tables Vol C Tables 4.2.6.8 and 6.1.1.4'
H H 0.0000 0.0000 'International Tables Vol C Tables 4.2.6.8 and 6.1.1.4'
O O 0.0106 0.0060 'International Tables Vol C Tables 4.2.6.8 and 6.1.1.4'

loop_
_geom_angle_atom_site_label_1
_geom_angle_atom_site_label_2
_geom_angle_atom_site_label_3
_geom_angle
C7 O2 H2 114(4)
C2 O1 H1 111(4)
C4 C3 C2 121.0(4)
C4 C3 Br1 120.7(3)
C2 C3 Br1 118.3(3)
O1 C2 C1 123.9(3)
O1 C2 C3 117.4(3)
C1 C2 C3 118.7(3)
C2 C1 C6 120.1(3)
C2 C1 C7 119.3(3)
C6 C1 C7 120.6(3)
O3 C7 O2 122.2(3)
O3 C7 C1 122.4(3)
O2 C7 C1 115.4(3)
C3 C4 C5 119.8(3)
C3 C4 H4 120.1
C5 C4 H4 120.1
C5 C6 C1 120.3(4)
C5 C6 H6 119.9
C1 C6 H6 119.9
C6 C5 C4 120.1(3)
C6 C5 H5 120.0
C4 C5 H5 120.0

loop_
_geom_bond_atom_site_label_1
_geom_bond_atom_site_label_2
_geom_bond_distance
Br1 C3 1.889(4)
O2 C7 1.309(5)
O2 H2 0.87(2)
O1 C2 1.352(5)
O1 H1 0.85(2)
O3 C7 1.229(5)
C3 C4 1.379(5)
C3 C2 1.400(5)
C2 C1 1.391(5)
C1 C6 1.398(6)
C1 C7 1.474(5)
C4 C5 1.388(6)
C4 H4 0.9500
C6 C5 1.379(5)
C6 H6 0.9500
C5 H5 0.9500

loop_
_geom_hbond_atom_site_label_D
_geom_hbond_atom_site_label_H
_geom_hbond_atom_site_label_A
_geom_hbond_site_symmetry_A
_geom_hbond_distance_DH
_geom_hbond_distance_HA
_geom_hbond_distance_DA
_geom_hbond_angle_DHA
O1 H1 O3 . 0.85(2) 1.88(4) 2.604(4) 142(5)
O2 H2 O3 3_756 0.87(2) 1.80(2) 2.664(4) 172(6)

loop_
_geom_torsion_atom_site_label_1
_geom_torsion_atom_site_label_2
_geom_torsion_atom_site_label_3
_geom_torsion_atom_site_label_4
_geom_torsion
C4 C3 C2 O1 178.9(4)
Br1 C3 C2 O1 -2.2(5)
C4 C3 C2 C1 -1.0(6)
Br1 C3 C2 C1 177.9(3)
O1 C2 C1 C6 -178.9(3)
C3 C2 C1 C6 1.0(5)
O1 C2 C1 C7 2.1(6)
C3 C2 C1 C7 -178.0(3)
C2 C1 C7 O3 -4.2(6)
C6 C1 C7 O3 176.9(4)
C2 C1 C7 O2 175.1(3)
C6 C1 C7 O2 -3.8(5)
C2 C3 C4 C5 0.4(6)
Br1 C3 C4 C5 -178.5(3)
C2 C1 C6 C5 -0.3(6)
C7 C1 C6 C5 178.6(4)
C1 C6 C5 C4 -0.3(6)
C3 C4 C5 C6 0.3(6)
